data_7008119
loop_
_publ_author_name
'Hogarth, Graeme'
'Richards, Idris'

_publ_section_title
;
 Regioselective and reversible carbon-nitrogen bond formation:
 synthesis, structure and reactivity of ureato-bridged complexes
 [Mo2(NAr)2(mu-X){mu-ArNC(O)NAr}(S2CNR2)2](Ar = Ph, p-tol; X = S, NAr;
 R = Me, Et, Pr).
;
_journal_issue 4
_journal_name_full 'Dalton transactions (Cambridge, England : 2003)'
_journal_page_first 760
_journal_page_last 773
_journal_paper_doi 10.1039/b417234p
_journal_year 2005
_chemical_formula_sum 'C24 H34 Mo2 N4 S7'
_chemical_formula_weight 794.85
_chemical_name_systematic
;
?
;
_space_group_IT_number 15
_symmetry_cell_setting monoclinic
_symmetry_space_group_name_Hall '-C 2yc'
_symmetry_space_group_name_H-M 'C 1 2/c 1'
_atom_sites_solution_hydrogens geom
_atom_sites_solution_primary direct
_atom_sites_solution_secondary difmap
_audit_creation_method SHELXL-97
_cell_angle_alpha 90.00
_cell_angle_beta 90.13(3)
_cell_angle_gamma 90.00
_cell_formula_units_Z 4
_cell_length_a 18.516(4)
_cell_length_b 12.012(2)
_cell_length_c 14.994(3)
_cell_measurement_reflns_used 25
_cell_measurement_temperature 293(2)
_cell_measurement_theta_max 25
_cell_measurement_theta_min 15
_cell_volume 3334.9(11)
_computing_cell_refinement 'Nicolet R3'
_computing_data_collection 'Nicolet R3'
_computing_data_reduction XDISK
_computing_molecular_graphics XP
_computing_publication_material CIFTAB
_computing_structure_refinement 'SHELXL-97 (Sheldrick, 1997)'
_computing_structure_solution 'SHELXS-97 (Sheldrick, 1990)'
_diffrn_ambient_temperature 293(2)
_diffrn_measured_fraction_theta_full 0.969
_diffrn_measured_fraction_theta_max 0.969
_diffrn_measurement_device_type 'Nicolet R3'
_diffrn_measurement_method omega-2theta
_diffrn_radiation_monochromator graphite
_diffrn_radiation_source 'fine-focus sealed tube'
_diffrn_radiation_type MoK\a
_diffrn_radiation_wavelength 0.71073
_diffrn_reflns_av_R_equivalents 0.0231
_diffrn_reflns_av_sigmaI/netI 0.0387
_diffrn_reflns_limit_h_max 22
_diffrn_reflns_limit_h_min 0
_diffrn_reflns_limit_k_max 14
_diffrn_reflns_limit_k_min 0
_diffrn_reflns_limit_l_max 17
_diffrn_reflns_limit_l_min -17
_diffrn_reflns_number 2980
_diffrn_reflns_theta_full 25.11
_diffrn_reflns_theta_max 25.11
_diffrn_reflns_theta_min 2.72
_diffrn_standards_decay_% 0
_diffrn_standards_interval_count 97
_diffrn_standards_number 3
_exptl_absorpt_coefficient_mu 1.211
_exptl_absorpt_correction_T_max 0.988
_exptl_absorpt_correction_T_min 0.741
_exptl_absorpt_correction_type psi-scan
_exptl_crystal_colour orange
_exptl_crystal_density_diffrn 1.583
_exptl_crystal_density_method 'not measured'
_exptl_crystal_description block
_exptl_crystal_F_000 1608
_exptl_crystal_size_max 0.42
_exptl_crystal_size_mid 0.27
_exptl_crystal_size_min 0.25
_refine_diff_density_max 1.059
_refine_diff_density_min -0.745
_refine_diff_density_rms 0.102
_refine_ls_extinction_method none
_refine_ls_goodness_of_fit_ref 1.084
_refine_ls_hydrogen_treatment mixed
_refine_ls_matrix_type full
_refine_ls_number_parameters 172
_refine_ls_number_reflns 2886
_refine_ls_number_restraints 0
_refine_ls_restrained_S_all 1.084
_refine_ls_R_factor_all 0.0776
_refine_ls_R_factor_gt 0.0539
_refine_ls_shift/su_max 0.000
_refine_ls_shift/su_mean 0.000
_refine_ls_structure_factor_coef Fsqd
_refine_ls_weighting_details 'calc w=1/[\s^2^(Fo^2^)+(0.0358P)^2^+29.1176P] where P=(Fo^2^+2Fc^2^)/3'
_refine_ls_weighting_scheme calc
_refine_ls_wR_factor_gt 0.1147
_refine_ls_wR_factor_ref 0.1319
_reflns_number_gt 2104
_reflns_number_total 2886
_reflns_threshold_expression I>2\s(I)
_cod_data_source_file b417234p.txt
_cod_data_source_block str712
_cod_original_sg_symbol_H-M C2/c
_cod_database_code 7008119

loop_
_symmetry_equiv_pos_as_xyz
'x, y, z'
'-x, y, -z+1/2'
'x+1/2, y+1/2, z'
'-x+1/2, y+1/2, -z+1/2'
'-x, -y, -z'
'x, -y, z-1/2'
'-x+1/2, -y+1/2, -z'
'x+1/2, -y+1/2, z-1/2'

loop_
_atom_site_label
_atom_site_type_symbol
_atom_site_fract_x
_atom_site_fract_y
_atom_site_fract_z
_atom_site_U_iso_or_equiv
_atom_site_adp_type
_atom_site_occupancy
_atom_site_symmetry_multiplicity
_atom_site_calc_flag
_atom_site_refinement_flags
_atom_site_disorder_assembly
_atom_site_disorder_group
Mo Mo 0.44152(3) 0.21377(5) 0.19142(4) 0.0492(2) Uani 1 1 d . . .
S1 S 0.41760(12) 0.1335(2) 0.04096(15) 0.0852(8) Uani 1 1 d . . .
S2 S 0.31919(10) 0.12544(18) 0.18874(14) 0.0651(5) Uani 1 1 d . . .
S3 S 0.56492(10) 0.20000(18) 0.14997(13) 0.0624(5) Uani 1 1 d . . .
S4 S 0.5323(2) 0.0566(3) 0.1920(3) 0.0645(10) Uani 0.50 1 d P . .
N1 N 0.2847(3) 0.0536(5) 0.0231(4) 0.0657(17) Uani 1 1 d . . .
N2 N 0.4253(3) 0.3540(5) 0.1743(4) 0.0604(16) Uani 1 1 d . . .
C1 C 0.3329(4) 0.0989(6) 0.0761(5) 0.0568(17) Uani 1 1 d . . .
C2 C 0.3024(5) 0.0265(7) -0.0717(5) 0.069(2) Uani 1 1 d . . .
H2A H 0.2735 -0.0350 -0.0917 0.080 Uiso 1 1 d R . .
H2B H 0.3524 0.0061 -0.0767 0.080 Uiso 1 1 d R . .
C3 C 0.2889(7) 0.1264(9) -0.1305(7) 0.113(4) Uani 1 1 d . . .
H3A H 0.3000 0.1105 -0.1917 0.080 Uiso 1 1 d R . .
H3B H 0.2389 0.1459 -0.1253 0.080 Uiso 1 1 d R . .
H3C H 0.3182 0.1873 -0.1102 0.080 Uiso 1 1 d R . .
C4 C 0.2103(4) 0.0264(9) 0.0544(7) 0.089(3) Uani 1 1 d . . .
H4A H 0.1765 0.0296 0.0059 0.080 Uiso 1 1 d R . .
H4B H 0.1923 0.0747 0.1003 0.080 Uiso 1 1 d R . .
C5 C 0.2035(6) -0.0941(11) 0.0764(8) 0.134(5) Uani 1 1 d . . .
H5A H 0.1552 -0.1126 0.0943 0.080 Uiso 1 1 d R . .
H5B H 0.2191 -0.1450 0.0310 0.080 Uiso 1 1 d R . .
H5C H 0.2353 -0.0991 0.1269 0.080 Uiso 1 1 d R . .
C10 C 0.4250(4) 0.4695(6) 0.1645(5) 0.0516(16) Uani 1 1 d . . .
C11 C 0.3703(4) 0.5346(6) 0.1982(5) 0.064(2) Uani 1 1 d . . .
H11A H 0.3306 0.4989 0.2279 0.080 Uiso 1 1 d R . .
C12 C 0.3702(5) 0.6490(7) 0.1873(6) 0.072(2) Uani 1 1 d . . .
H12A H 0.3331 0.6934 0.2144 0.080 Uiso 1 1 d R . .
C13 C 0.4247(5) 0.7000(6) 0.1405(7) 0.078(2) Uani 1 1 d . . .
C14 C 0.4793(5) 0.6366(7) 0.1072(7) 0.098(3) Uani 1 1 d . . .
H14A H 0.5181 0.6717 0.0756 0.080 Uiso 1 1 d R . .
C15 C 0.4804(5) 0.5219(7) 0.1181(7) 0.082(3) Uani 1 1 d . . .
H15A H 0.5187 0.4783 0.0929 0.080 Uiso 1 1 d R . .
C16 C 0.4248(7) 0.8248(7) 0.1265(9) 0.121(4) Uani 1 1 d . . .
H16A H 0.4662 0.8465 0.0922 0.080 Uiso 1 1 d R . .
H16B H 0.3816 0.8441 0.0946 0.080 Uiso 1 1 d R . .
H16C H 0.4255 0.8626 0.1829 0.080 Uiso 1 1 d R . .

loop_
_atom_site_aniso_label
_atom_site_aniso_U_11
_atom_site_aniso_U_22
_atom_site_aniso_U_33
_atom_site_aniso_U_23
_atom_site_aniso_U_13
_atom_site_aniso_U_12
Mo 0.0454(3) 0.0379(3) 0.0644(4) 0.0050(3) 0.0013(2) -0.0012(3)
S1 0.0712(14) 0.116(2) 0.0690(13) -0.0130(13) 0.0140(10) -0.0385(14)
S2 0.0456(10) 0.0753(13) 0.0742(12) -0.0055(10) 0.0092(9) -0.0088(9)
S3 0.0481(10) 0.0743(13) 0.0648(11) 0.0012(10) 0.0094(8) -0.0087(9)
S4 0.060(2) 0.048(2) 0.085(3) -0.0065(19) 0.0138(19) -0.0058(17)
N1 0.057(4) 0.065(4) 0.075(4) -0.001(3) -0.002(3) -0.006(3)
N2 0.061(4) 0.048(3) 0.073(4) 0.014(3) -0.005(3) 0.003(3)
C1 0.051(4) 0.045(4) 0.074(5) 0.004(4) -0.001(3) -0.003(3)
C2 0.070(5) 0.062(5) 0.076(5) -0.014(4) -0.006(4) -0.004(4)
C3 0.151(10) 0.098(8) 0.090(7) 0.021(6) -0.028(7) -0.023(8)
C4 0.056(5) 0.119(9) 0.092(6) -0.018(6) -0.009(4) -0.013(5)
C5 0.117(9) 0.146(12) 0.140(11) -0.035(9) 0.032(8) -0.078(9)
C10 0.047(4) 0.044(4) 0.065(4) 0.000(3) 0.001(3) -0.004(3)
C11 0.065(5) 0.055(4) 0.072(5) 0.010(4) 0.014(4) 0.001(4)
C12 0.074(5) 0.054(5) 0.089(6) -0.006(4) 0.019(4) 0.009(4)
C13 0.087(6) 0.037(4) 0.109(7) 0.008(4) 0.026(5) 0.003(4)
C14 0.091(7) 0.051(5) 0.152(9) 0.012(6) 0.054(6) -0.014(5)
C15 0.073(5) 0.047(4) 0.125(8) 0.003(5) 0.038(5) 0.009(4)
C16 0.144(10) 0.032(4) 0.186(12) -0.001(6) 0.051(9) -0.004(5)

loop_
_atom_type_symbol
_atom_type_description
_atom_type_scat_dispersion_real
_atom_type_scat_dispersion_imag
_atom_type_scat_source
C C 0.0033 0.0016 'International Tables Vol C Tables 4.2.6.8 and 6.1.1.4'
H H 0.0000 0.0000 'International Tables Vol C Tables 4.2.6.8 and 6.1.1.4'
N N 0.0061 0.0033 'International Tables Vol C Tables 4.2.6.8 and 6.1.1.4'
S S 0.1246 0.1234 'International Tables Vol C Tables 4.2.6.8 and 6.1.1.4'
Mo Mo -1.6832 0.6857 'International Tables Vol C Tables 4.2.6.8 and 6.1.1.4'

loop_
_geom_angle_atom_site_label_1
_geom_angle_atom_site_label_2
_geom_angle_atom_site_label_3
_geom_angle
_geom_angle_site_symmetry_1
_geom_angle_site_symmetry_3
_geom_angle_publ_flag
N2 Mo S3 101.3(2) . . ?
N2 Mo S3 101.9(2) . 2_655 ?
S3 Mo S3 107.83(6) . 2_655 ?
N2 Mo S1 102.2(2) . . ?
S3 Mo S1 84.57(8) . . ?
S3 Mo S1 149.98(8) 2_655 . ?
N2 Mo S2 104.7(2) . . ?
S3 Mo S2 146.92(8) . . ?
S3 Mo S2 86.52(7) 2_655 . ?
S1 Mo S2 70.26(7) . . ?
N2 Mo S4 147.5(2) . . ?
S3 Mo S4 46.28(10) . . ?
S3 Mo S4 88.84(11) 2_655 . ?
S1 Mo S4 80.26(12) . . ?
S2 Mo S4 106.57(10) . . ?
N2 Mo S4 146.4(2) . 2_655 ?
S3 Mo S4 87.00(10) . 2_655 ?
S3 Mo S4 45.11(10) 2_655 2_655 ?
S1 Mo S4 110.96(12) . 2_655 ?
S2 Mo S4 82.59(11) . 2_655 ?
S4 Mo S4 48.46(17) . 2_655 ?
N2 Mo Mo 103.2(2) . 2_655 ?
S3 Mo Mo 54.41(5) . 2_655 ?
S3 Mo Mo 54.00(5) 2_655 2_655 ?
S1 Mo Mo 135.02(7) . 2_655 ?
S2 Mo Mo 135.46(6) . 2_655 ?
S4 Mo Mo 58.80(10) . 2_655 ?
S4 Mo Mo 55.69(9) 2_655 2_655 ?
C1 S1 Mo 88.6(3) . . ?
C1 S2 Mo 87.7(2) . . ?
S4 S3 Mo 71.04(13) . . ?
S4 S3 Mo 73.78(14) . 2_655 ?
Mo S3 Mo 71.59(6) . 2_655 ?
S3 S4 S4 116.50(13) . 2_655 ?
S3 S4 Mo 62.68(13) . . ?
S4 S4 Mo 67.99(14) 2_655 . ?
S3 S4 Mo 61.10(12) . 2_655 ?
S4 S4 Mo 63.54(15) 2_655 2_655 ?
Mo S4 Mo 65.51(10) . 2_655 ?
C1 N1 C4 121.8(7) . . ?
C1 N1 C2 121.0(6) . . ?
C4 N1 C2 117.2(6) . . ?
C10 N2 Mo 169.9(5) . . ?
N1 C1 S1 122.6(6) . . ?
N1 C1 S2 124.3(6) . . ?
S1 C1 S2 113.1(4) . . ?
N1 C2 C3 110.3(7) . . ?
C5 C4 N1 111.1(8) . . ?
C11 C10 C15 118.1(6) . . ?
C11 C10 N2 121.9(6) . . ?
C15 C10 N2 120.0(6) . . ?
C10 C11 C12 121.4(7) . . ?
C13 C12 C11 120.1(7) . . ?
C14 C13 C12 119.0(7) . . ?
C14 C13 C16 120.1(8) . . ?
C12 C13 C16 120.9(8) . . ?
C13 C14 C15 121.6(8) . . ?
C14 C15 C10 119.8(7) . . ?

loop_
_geom_bond_atom_site_label_1
_geom_bond_atom_site_label_2
_geom_bond_distance
_geom_bond_site_symmetry_2
_geom_bond_publ_flag
Mo N2 1.731(6) . ?
Mo S3 2.3750(19) . ?
Mo S3 2.387(2) 2_655 ?
Mo S1 2.492(2) . ?
Mo S2 2.502(2) . ?
Mo S4 2.528(4) . ?
Mo S4 2.618(4) 2_655 ?
Mo Mo 2.7854(15) 2_655 ?
S1 C1 1.707(7) . ?
S2 C1 1.738(8) . ?
S3 S4 1.932(4) . ?
S3 Mo 2.387(2) 2_655 ?
S4 S4 2.114(8) 2_655 ?
S4 Mo 2.618(4) 2_655 ?
N1 C1 1.312(9) . ?
N1 C4 1.492(10) . ?
N1 C2 1.496(10) . ?
N2 C10 1.395(9) . ?
C2 C3 1.509(12) . ?
C4 C5 1.490(15) . ?
C10 C11 1.376(10) . ?
C10 C15 1.392(10) . ?
C11 C12 1.385(10) . ?
C12 C13 1.374(11) . ?
C13 C14 1.361(12) . ?
C13 C16 1.514(11) . ?
C14 C15 1.388(11) . ?

loop_
_geom_torsion_atom_site_label_1
_geom_torsion_atom_site_label_2
_geom_torsion_atom_site_label_3
_geom_torsion_atom_site_label_4
_geom_torsion
_geom_torsion_site_symmetry_1
_geom_torsion_site_symmetry_2
_geom_torsion_site_symmetry_3
_geom_torsion_site_symmetry_4
_geom_torsion_publ_flag
N2 Mo S1 C1 -97.6(3) . . . . ?
S3 Mo S1 C1 162.0(3) . . . . ?
S3 Mo S1 C1 45.3(3) 2_655 . . . ?
S2 Mo S1 C1 3.8(3) . . . . ?
S4 Mo S1 C1 115.5(3) . . . . ?
S4 Mo S1 C1 77.3(3) 2_655 . . . ?
Mo Mo S1 C1 139.2(2) 2_655 . . . ?
N2 Mo S2 C1 94.2(3) . . . . ?
S3 Mo S2 C1 -46.5(3) . . . . ?
S3 Mo S2 C1 -164.4(2) 2_655 . . . ?
S1 Mo S2 C1 -3.8(2) . . . . ?
S4 Mo S2 C1 -76.7(3) . . . . ?
S4 Mo S2 C1 -119.2(3) 2_655 . . . ?
Mo Mo S2 C1 -138.7(2) 2_655 . . . ?
N2 Mo S3 S4 176.9(3) . . . . ?
S3 Mo S3 S4 70.30(17) 2_655 . . . ?
S1 Mo S3 S4 -81.71(16) . . . . ?
S2 Mo S3 S4 -41.8(2) . . . . ?
S4 Mo S3 S4 29.7(2) 2_655 . . . ?
Mo Mo S3 S4 78.64(15) 2_655 . . . ?
N2 Mo S3 Mo 98.2(2) . . . 2_655 ?
S3 Mo S3 Mo -8.34(11) 2_655 . . 2_655 ?
S1 Mo S3 Mo -160.35(8) . . . 2_655 ?
S2 Mo S3 Mo -120.47(12) . . . 2_655 ?
S4 Mo S3 Mo -78.64(15) . . . 2_655 ?
S4 Mo S3 Mo -48.95(10) 2_655 . . 2_655 ?
Mo S3 S4 S4 -43.2(3) . . . 2_655 ?
Mo S3 S4 S4 32.4(3) 2_655 . . 2_655 ?
Mo S3 S4 Mo 75.65(7) 2_655 . . . ?
Mo S3 S4 Mo -75.65(7) . . . 2_655 ?
N2 Mo S4 S3 -5.7(5) . . . . ?
S3 Mo S4 S3 -116.30(13) 2_655 . . . ?
S1 Mo S4 S3 91.79(13) . . . . ?
S2 Mo S4 S3 157.68(11) . . . . ?
S4 Mo S4 S3 -138.6(3) 2_655 . . . ?
Mo Mo S4 S3 -68.76(11) 2_655 . . . ?
N2 Mo S4 S4 132.9(4) . . . 2_655 ?
S3 Mo S4 S4 138.6(3) . . . 2_655 ?
S3 Mo S4 S4 22.34(18) 2_655 . . 2_655 ?
S1 Mo S4 S4 -129.57(19) . . . 2_655 ?
S2 Mo S4 S4 -63.7(2) . . . 2_655 ?
Mo Mo S4 S4 69.88(19) 2_655 . . 2_655 ?
N2 Mo S4 Mo 63.0(4) . . . 2_655 ?
S3 Mo S4 Mo 68.76(11) . . . 2_655 ?
S3 Mo S4 Mo -47.55(8) 2_655 . . 2_655 ?
S1 Mo S4 Mo 160.55(9) . . . 2_655 ?
S2 Mo S4 Mo -133.57(7) . . . 2_655 ?
S4 Mo S4 Mo -69.88(19) 2_655 . . 2_655 ?
S3 Mo N2 C10 -31(3) . . . . ?
S3 Mo N2 C10 80(3) 2_655 . . . ?
S1 Mo N2 C10 -118(3) . . . . ?
S2 Mo N2 C10 170(3) . . . . ?
S4 Mo N2 C10 -27(3) . . . . ?
S4 Mo N2 C10 71(3) 2_655 . . . ?
Mo Mo N2 C10 25(3) 2_655 . . . ?
C4 N1 C1 S1 -178.5(7) . . . . ?
C2 N1 C1 S1 1.8(10) . . . . ?
C4 N1 C1 S2 3.8(11) . . . . ?
C2 N1 C1 S2 -175.9(6) . . . . ?
Mo S1 C1 N1 176.4(6) . . . . ?
Mo S1 C1 S2 -5.6(4) . . . . ?
Mo S2 C1 N1 -176.5(6) . . . . ?
Mo S2 C1 S1 5.6(4) . . . . ?
C1 N1 C2 C3 -86.9(9) . . . . ?
C4 N1 C2 C3 93.3(9) . . . . ?
C1 N1 C4 C5 -99.9(10) . . . . ?
C2 N1 C4 C5 79.8(10) . . . . ?
Mo N2 C10 C11 -135(3) . . . . ?
Mo N2 C10 C15 46(4) . . . . ?
C15 C10 C11 C12 -0.6(13) . . . . ?
N2 C10 C11 C12 -179.3(8) . . . . ?
C10 C11 C12 C13 1.3(14) . . . . ?
C11 C12 C13 C14 -1.6(15) . . . . ?
C11 C12 C13 C16 179.0(10) . . . . ?
C12 C13 C14 C15 1.1(18) . . . . ?
C16 C13 C14 C15 -179.4(11) . . . . ?
C13 C14 C15 C10 -0.4(18) . . . . ?
C11 C10 C15 C14 0.2(14) . . . . ?
N2 C10 C15 C14 178.9(9) . . . . ?
